data_4340172
loop_
_publ_author_name
'Kato, Merii'
'Tanase, Tomoaki'
'Mikuriya, Masahiro'

_publ_section_title
;
 Dinuclear copper(II) complexes with {Cu2(mu-hydroxo)bis(mu-carboxylato)}+
 cores and their reactions with sugar phosphate esters: A substrate
 binding model of fructose-1,6-bisphosphatase.
;
_journal_issue 7
_journal_name_full 'Inorganic chemistry'
_journal_page_first 2925
_journal_page_last 2941
_journal_paper_doi 10.1021/ic051942d
_journal_volume 45
_journal_year 2006
_chemical_formula_sum 'C59 H73 Cl4 Cu2 N7 O14'
_chemical_formula_weight 1373.17
_space_group_IT_number 2
_symmetry_cell_setting triclinic
_symmetry_Int_Tables_number 2
_symmetry_space_group_name_Hall '-P 1'
_symmetry_space_group_name_H-M 'P -1'
_cell_angle_alpha 95.58(1)
_cell_angle_beta 95.72(2)
_cell_angle_gamma 101.43(1)
_cell_formula_units_Z 2
_cell_length_a 13.128(3)
_cell_length_b 19.642(3)
_cell_length_c 12.872(2)
_cell_measurement_reflns_used 25
_cell_measurement_temperature 157.2
_cell_measurement_theta_max 15.0
_cell_measurement_theta_min 14.8
_cell_volume 3213.8(10)
_computing_cell_refinement 'MSC/AFC Diffractometer Control'
_computing_data_collection 'MSC/AFC Diffractometer Control'
_computing_data_reduction 'teXsan Ver. 1.11'
_computing_molecular_graphics ORTEP-II
_computing_publication_material 'teXsan Ver. 1.11'
_computing_structure_refinement 'teXsan Ver. 1.10'
_computing_structure_solution SIR92
_diffrn_measured_fraction_theta_full 0.9966
_diffrn_measured_fraction_theta_max 0.9966
_diffrn_measurement_device_type 'Rigaku AFC7R'
_diffrn_measurement_method \w-2\q
_diffrn_radiation_type 'Mo K\a'
_diffrn_radiation_wavelength 0.7107
_diffrn_reflns_av_R_equivalents 0.019
_diffrn_reflns_limit_h_max 14
_diffrn_reflns_limit_h_min 0
_diffrn_reflns_limit_k_max 20
_diffrn_reflns_limit_k_min -21
_diffrn_reflns_limit_l_max 13
_diffrn_reflns_limit_l_min -13
_diffrn_reflns_number 8745
_diffrn_reflns_theta_full 22.45
_diffrn_reflns_theta_max 22.45
_diffrn_standards_decay_% 4.84
_diffrn_standards_interval_count 150
_diffrn_standards_number 3
_exptl_absorpt_coefficient_mu 0.895
_exptl_absorpt_correction_T_max 0.995
_exptl_absorpt_correction_T_min 0.905
_exptl_absorpt_correction_type psi-scan
_exptl_absorpt_process_details '(North, Phillips & Mathews, 1968)'
_exptl_crystal_colour blue-greenprism
_exptl_crystal_density_diffrn 1.419
_exptl_crystal_density_method 'not measured'
_exptl_crystal_description prism
_exptl_crystal_size_max 0.480
_exptl_crystal_size_mid 0.250
_exptl_crystal_size_min 0.100
_refine_diff_density_max 1.39
_refine_diff_density_min -1.17
_refine_ls_extinction_method none
_refine_ls_goodness_of_fit_ref 2.924
_refine_ls_hydrogen_treatment noref
_refine_ls_number_parameters 761
_refine_ls_number_reflns 6173
_refine_ls_R_factor_gt 0.0772
_refine_ls_shift/su_max 0.297
_refine_ls_structure_factor_coef Fsqd
_refine_ls_weighting_details 'w = 1/[\s^2^(Fo^2^) + (0.03100(Max(Fo^2^,0) + 2Fc^2^)/3)^2^]'
_refine_ls_weighting_scheme calc
_refine_ls_wR_factor_ref 0.1722
_reflns_number_gt 6173
_reflns_number_total 8305
_reflns_threshold_expression F^2^>2.0\s(F^2^)
_cod_data_source_file ic051942dsi20060202_013414.cif
_cod_data_source_block '[Cu2(OH)(XDK)(Mebpy)2](NO3)_compound_5'
_cod_original_cell_volume 3213(1)
_cod_original_sg_symbol_H-M 'P -1         '
_cod_original_formula_sum 'C59 H73 Cl4 Cu2 N7 O14 '
_cod_database_code 4340172

loop_
_symmetry_equiv_pos_as_xyz
x,y,z
-x,-y,-z

loop_
_atom_site_label
_atom_site_type_symbol
_atom_site_fract_x
_atom_site_fract_y
_atom_site_fract_z
_atom_site_U_iso_or_equiv
_atom_site_adp_type
_atom_site_occupancy
_atom_site_calc_flag
Cu(1) Cu 0.23829(7) 0.18038(4) 0.54892(6) 0.0323(2) Uani 1.00 d
Cu(2) Cu 0.33763(7) 0.34454(4) 0.59847(7) 0.0332(2) Uani 1.00 d
Cl(1) Cl 0.1440(2) 0.5267(1) 1.0515(2) 0.0711(8) Uani 1.00 d
Cl(2) Cl 0.1163(3) 0.4034(1) 1.1605(2) 0.0859(9) Uani 1.00 d
Cl(3) Cl -0.2613(3) 0.1603(3) 1.1078(3) 0.183(2) Uani 1.00 d
Cl(4) Cl -0.3374(6) 0.0762(2) 1.2583(4) 0.246(3) Uani 1.00 d
O(1) O 0.3284(4) 0.2598(2) 0.5091(3) 0.035(1) Uani 1.00 d
O(101) O 0.1696(3) 0.3314(2) 0.6010(3) 0.034(1) Uani 1.00 d
O(102) O 0.1053(4) 0.2207(2) 0.5291(4) 0.036(1) Uani 1.00 d
O(103) O 0.0452(4) 0.4058(2) 0.7848(4) 0.042(1) Uani 1.00 d
O(104) O -0.0912(4) 0.1761(2) 0.6796(3) 0.037(1) Uani 1.00 d
O(201) O 0.3915(4) 0.3099(2) 0.7281(4) 0.041(1) Uani 1.00 d
O(202) O 0.3144(4) 0.1962(2) 0.7023(3) 0.037(1) Uani 1.00 d
O(203) O 0.3343(4) 0.3532(2) 0.9918(4) 0.047(2) Uani 1.00 d
O(204) O 0.2110(4) 0.1209(2) 0.8971(4) 0.047(2) Uani 1.00 d
O(301) O -0.3442(4) 0.2924(3) 1.3553(4) 0.059(2) Uani 1.00 d
O(302) O -0.4518(5) 0.2965(3) 1.4697(5) 0.074(2) Uani 1.00 d
O(303) O -0.5059(6) 0.2435(4) 1.3140(5) 0.095(2) Uani 1.00 d
O(401) O 0.9479(6) 0.0531(4) 0.9983(6) 0.096(2) Uiso 1.00 d
O(402) O -0.4692(3) -0.0447(2) 1.4179(3) 0.036(1) Uiso 1.00 d
N(11) N 0.2640(5) 0.1074(3) 0.4359(4) 0.037(2) Uani 1.00 d
N(12) N 0.1535(4) 0.0950(3) 0.5890(4) 0.032(2) Uani 1.00 d
N(21) N 0.3552(4) 0.4055(3) 0.4817(4) 0.035(2) Uani 1.00 d
N(22) N 0.3377(4) 0.4361(3) 0.6791(4) 0.035(2) Uani 1.00 d
N(101) N -0.0248(4) 0.2910(2) 0.7308(4) 0.030(2) Uani 1.00 d
N(201) N 0.2752(4) 0.2371(3) 0.9422(4) 0.034(2) Uani 1.00 d
N(301) N -0.4329(5) 0.2775(3) 1.3809(5) 0.051(2) Uani 1.00 d
C(1) C 0.3193(7) 0.1184(4) 0.3557(6) 0.052(2) Uani 1.00 d
C(2) C 0.3331(7) 0.0658(4) 0.2822(6) 0.061(3) Uani 1.00 d
C(3) C 0.2831(7) -0.0026(4) 0.2869(6) 0.048(2) Uani 1.00 d
C(4) C 0.2238(6) -0.0145(3) 0.3690(5) 0.039(2) Uani 1.00 d
C(5) C 0.2160(5) 0.0410(3) 0.4429(5) 0.032(2) Uani 1.00 d
C(6) C 0.1552(5) 0.0337(3) 0.5339(5) 0.027(2) Uani 1.00 d
C(7) C 0.1042(5) -0.0303(3) 0.5617(5) 0.031(2) Uani 1.00 d
C(8) C 0.0512(6) -0.0314(3) 0.6510(5) 0.037(2) Uani 1.00 d
C(9) C 0.0483(6) 0.0329(4) 0.7054(5) 0.037(2) Uani 1.00 d
C(10) C 0.1000(6) 0.0943(3) 0.6726(5) 0.039(2) Uani 1.00 d
C(11) C 0.2946(8) -0.0626(4) 0.2085(7) 0.071(3) Uani 1.00 d
C(12) C -0.0016(6) -0.0982(4) 0.6863(6) 0.043(2) Uani 1.00 d
C(21) C 0.3712(6) 0.3865(3) 0.3843(6) 0.038(2) Uani 1.00 d
C(22) C 0.3833(6) 0.4332(4) 0.3100(6) 0.045(2) Uani 1.00 d
C(23) C 0.3793(6) 0.5025(4) 0.3355(6) 0.041(2) Uani 1.00 d
C(24) C 0.3622(5) 0.5218(3) 0.4379(6) 0.039(2) Uani 1.00 d
C(25) C 0.3472(5) 0.4730(3) 0.5093(6) 0.034(2) Uani 1.00 d
C(26) C 0.3249(5) 0.4870(3) 0.6158(6) 0.034(2) Uani 1.00 d
C(27) C 0.2837(5) 0.5434(3) 0.6518(6) 0.039(2) Uani 1.00 d
C(28) C 0.2567(6) 0.5506(3) 0.7532(6) 0.043(2) Uani 1.00 d
C(29) C 0.2775(6) 0.4999(4) 0.8176(6) 0.045(2) Uani 1.00 d
C(30) C 0.3176(6) 0.4450(3) 0.7773(6) 0.037(2) Uani 1.00 d
C(31) C 0.3909(6) 0.5534(4) 0.2569(6) 0.053(2) Uani 1.00 d
C(32) C 0.2018(7) 0.6073(4) 0.7899(7) 0.057(3) Uani 1.00 d
C(101) C 0.1015(5) 0.2846(3) 0.5450(5) 0.034(2) Uani 1.00 d
C(102) C -0.0100(6) 0.3627(3) 0.7175(5) 0.035(2) Uani 1.00 d
C(103) C -0.0869(5) 0.2361(3) 0.6615(5) 0.032(2) Uani 1.00 d
C(104) C 0.0490(6) 0.3139(4) 0.3713(5) 0.043(2) Uani 1.00 d
C(105) C -0.2546(5) 0.1996(3) 0.5443(5) 0.037(2) Uani 1.00 d
C(106) C -0.0884(6) 0.4550(3) 0.6439(6) 0.040(2) Uani 1.00 d
C(107) C 0.0123(5) 0.3081(3) 0.4809(5) 0.028(2) Uani 1.00 d
C(108) C -0.0914(5) 0.2542(3) 0.4704(5) 0.029(2) Uani 1.00 d
C(109) C -0.1519(5) 0.2547(3) 0.5673(5) 0.030(2) Uani 1.00 d
C(110) C -0.1724(5) 0.3280(3) 0.5923(5) 0.031(2) Uani 1.00 d
C(111) C -0.0694(5) 0.3816(3) 0.6198(5) 0.031(2) Uani 1.00 d
C(112) C -0.0039(5) 0.3799(3) 0.5259(5) 0.033(2) Uani 1.00 d
C(201) C 0.3858(5) 0.2464(3) 0.7433(5) 0.033(2) Uani 1.00 d
C(202) C 0.2884(6) 0.1674(4) 0.9255(5) 0.035(2) Uani 1.00 d
C(203) C 0.3554(5) 0.2950(4) 0.9786(5) 0.037(2) Uani 1.00 d
C(204) C 0.5631(6) 0.2320(4) 0.7351(6) 0.047(2) Uani 1.00 d
C(205) C 0.3882(7) 0.0806(4) 0.9805(6) 0.062(3) Uani 1.00 d
C(206) C 0.5237(7) 0.3385(5) 1.0916(7) 0.067(3) Uani 1.00 d
C(207) C 0.4791(5) 0.2313(3) 0.8116(5) 0.036(2) Uani 1.00 d
C(208) C 0.4539(6) 0.1592(4) 0.8502(6) 0.044(2) Uani 1.00 d
C(209) C 0.3977(6) 0.1542(4) 0.9499(5) 0.043(2) Uani 1.00 d
C(210) C 0.4578(6) 0.2102(4) 1.0365(6) 0.054(3) Uani 1.00 d
C(211) C 0.4651(6) 0.2829(4) 1.0033(6) 0.045(2) Uani 1.00 d
C(212) C 0.5223(5) 0.2879(4) 0.9059(6) 0.042(2) Uani 1.00 d
C(301) C 0.1252(5) 0.2657(3) 0.8376(5) 0.030(2) Uani 1.00 d
C(302) C 0.0238(6) 0.2731(3) 0.8283(5) 0.033(2) Uani 1.00 d
C(303) C -0.0388(6) 0.2649(3) 0.9106(5) 0.035(2) Uani 1.00 d
C(304) C 0.0084(6) 0.2467(3) 1.0036(5) 0.040(2) Uani 1.00 d
C(305) C 0.1105(6) 0.2384(3) 1.0154(5) 0.037(2) Uani 1.00 d
C(306) C 0.1685(6) 0.2472(3) 0.9312(5) 0.033(2) Uani 1.00 d
C(307) C -0.1498(6) 0.2743(4) 0.9012(6) 0.047(2) Uani 1.00 d
C(308) C 0.1574(7) 0.2191(4) 1.1185(6) 0.052(2) Uani 1.00 d
C(401) C 0.1259(7) 0.4348(4) 1.0408(6) 0.061(3) Uani 1.00 d
C(402) C -0.3126(10) 0.1543(6) 1.2226(9) 0.103(4) Uani 1.00 d
C(403) C 0.904(1) 0.0061(8) 0.949(1) 0.140(5) Uiso 1.00 d
H(1) H 0.3536 0.1656 0.3483 0.0526 Uiso 1.00 calc
H(2) H 0.3736 0.0759 0.2264 0.0632 Uiso 1.00 calc
H(3) H 0.1871 -0.0606 0.3763 0.0381 Uiso 1.00 calc
H(4) H 0.1047 -0.0732 0.5199 0.0328 Uiso 1.00 calc
H(5) H 0.0097 0.0350 0.7630 0.0385 Uiso 1.00 calc
H(6) H 0.0962 0.1377 0.7103 0.0391 Uiso 1.00 calc
H(7) H 0.3749 0.3388 0.3627 0.0431 Uiso 1.00 calc
H(8) H 0.3950 0.4173 0.2398 0.0447 Uiso 1.00 calc
H(9) H 0.3604 0.5701 0.4574 0.0387 Uiso 1.00 calc
H(10) H 0.2762 0.5783 0.6066 0.0381 Uiso 1.00 calc
H(11) H 0.2625 0.5042 0.8883 0.0472 Uiso 1.00 calc
H(12) H 0.3298 0.4115 0.8227 0.0436 Uiso 1.00 calc
H(13) H 0.2253 -0.0842 0.1723 0.0799 Uiso 1.00 calc
H(14) H 0.3372 -0.0444 0.1584 0.0799 Uiso 1.00 calc
H(15) H 0.3223 -0.0955 0.2431 0.0799 Uiso 1.00 calc
H(16) H -0.0345 -0.0889 0.7464 0.0430 Uiso 1.00 calc
H(17) H -0.0534 -0.1246 0.6308 0.0430 Uiso 1.00 calc
H(18) H 0.0494 -0.1256 0.7017 0.0430 Uiso 1.00 calc
H(19) H 0.4478 0.5911 0.2807 0.0584 Uiso 1.00 calc
H(20) H 0.3986 0.5315 0.1904 0.0584 Uiso 1.00 calc
H(21) H 0.3270 0.5726 0.2491 0.0584 Uiso 1.00 calc
H(22) H 0.2440 0.6512 0.7859 0.0596 Uiso 1.00 calc
H(23) H 0.1361 0.6013 0.7475 0.0596 Uiso 1.00 calc
H(24) H 0.1891 0.6028 0.8615 0.0596 Uiso 1.00 calc
H(25) H -0.1353 0.2636 0.4122 0.0283 Uiso 1.00 calc
H(26) H -0.0762 0.2091 0.4556 0.0283 Uiso 1.00 calc
H(27) H -0.2100 0.3395 0.5329 0.0297 Uiso 1.00 calc
H(28) H -0.2108 0.3282 0.6507 0.0297 Uiso 1.00 calc
H(29) H 0.0633 0.4086 0.5476 0.0352 Uiso 1.00 calc
H(30) H -0.0389 0.3986 0.4702 0.0352 Uiso 1.00 calc
H(31) H 0.0600 0.2700 0.3420 0.0440 Uiso 1.00 calc
H(32) H -0.0036 0.3279 0.3258 0.0440 Uiso 1.00 calc
H(33) H 0.1124 0.3482 0.3775 0.0440 Uiso 1.00 calc
H(34) H -0.2909 0.2005 0.6034 0.0374 Uiso 1.00 calc
H(35) H -0.2944 0.2100 0.4847 0.0374 Uiso 1.00 calc
H(36) H -0.2377 0.1547 0.5292 0.0374 Uiso 1.00 calc
H(37) H -0.0230 0.4875 0.6623 0.0424 Uiso 1.00 calc
H(38) H -0.1253 0.4677 0.5837 0.0424 Uiso 1.00 calc
H(39) H -0.1291 0.4567 0.7014 0.0424 Uiso 1.00 calc
H(40) H 0.4099 0.1283 0.7950 0.0427 Uiso 1.00 calc
H(41) H 0.5183 0.1449 0.8639 0.0427 Uiso 1.00 calc
H(42) H 0.4228 0.2064 1.0974 0.0592 Uiso 1.00 calc
H(43) H 0.5270 0.2019 1.0516 0.0592 Uiso 1.00 calc
H(44) H 0.5932 0.2854 0.9246 0.0411 Uiso 1.00 calc
H(45) H 0.5200 0.3322 0.8816 0.0411 Uiso 1.00 calc
H(46) H 0.6244 0.2225 0.7725 0.0494 Uiso 1.00 calc
H(47) H 0.5369 0.1972 0.6781 0.0494 Uiso 1.00 calc
H(48) H 0.5790 0.2769 0.7123 0.0494 Uiso 1.00 calc
H(49) H 0.3546 0.0772 1.0424 0.0683 Uiso 1.00 calc
H(50) H 0.3511 0.0475 0.9252 0.0683 Uiso 1.00 calc
H(51) H 0.4582 0.0717 0.9958 0.0683 Uiso 1.00 calc
H(52) H 0.5929 0.3315 1.1074 0.0729 Uiso 1.00 calc
H(53) H 0.5256 0.3835 1.0702 0.0729 Uiso 1.00 calc
H(54) H 0.4879 0.3344 1.1526 0.0729 Uiso 1.00 calc
H(55) H -0.1550 0.3107 0.9529 0.0483 Uiso 1.00 calc
H(56) H -0.1678 0.2858 0.8330 0.0483 Uiso 1.00 calc
H(57) H -0.1944 0.2317 0.9119 0.0483 Uiso 1.00 calc
H(58) H 0.1178 0.1755 1.1324 0.0554 Uiso 1.00 calc
H(59) H 0.2280 0.2156 1.1136 0.0554 Uiso 1.00 calc
H(60) H 0.1554 0.2545 1.1746 0.0554 Uiso 1.00 calc
H(61) H 0.1661 0.2726 0.7811 0.0315 Uiso 1.00 calc
H(62) H -0.0317 0.2396 1.0608 0.0384 Uiso 1.00 calc
H(63) H 0.0645 0.4133 0.9934 0.0705 Uiso 1.00 calc
H(64) H 0.1855 0.4205 1.0115 0.0705 Uiso 1.00 calc
H(65) H -0.2666 0.1829 1.2778 0.1117 Uiso 1.00 calc
H(66) H -0.3784 0.1692 1.2164 0.1117 Uiso 1.00 calc
H(67) H -0.5103 -0.0589 1.4528 0.0422 Uiso 1.00 calc
H(68) H -0.4341 -0.0202 1.3997 0.0422 Uiso 1.00 calc
H(69) H 0.9518 0.0862 0.9758 0.0422 Uiso 1.00 calc
H(70) H 0.8350 0.0069 0.9332 0.1383 Uiso 1.00 calc
H(71) H 0.9384 -0.0033 0.8900 0.1383 Uiso 1.00 calc
H(72) H 0.9092 -0.0327 0.9934 0.1383 Uiso 1.00 calc
H(73) H 0.3184 0.2707 0.4215 0.0606 Uiso 1.00 calc

loop_
_atom_site_aniso_label
_atom_site_aniso_U_11
_atom_site_aniso_U_22
_atom_site_aniso_U_33
_atom_site_aniso_U_12
_atom_site_aniso_U_13
_atom_site_aniso_U_23
Cu(1) 0.0407(5) 0.0188(4) 0.0343(5) 0.0010(4) 0.0019(4) 0.0016(4)
Cu(2) 0.0373(5) 0.0196(4) 0.0398(5) 0.0017(4) -0.0011(4) 0.0029(4)
Cl(1) 0.108(2) 0.054(1) 0.054(1) 0.022(1) 0.015(1) 0.007(1)
Cl(2) 0.162(3) 0.051(1) 0.043(1) 0.020(1) 0.016(1) 0.000(1)
Cl(3) 0.157(3) 0.259(4) 0.197(3) 0.102(3) 0.104(2) 0.137(3)
Cl(4) 0.464(9) 0.099(3) 0.202(4) 0.058(4) 0.156(5) 0.041(3)
O(1) 0.049(3) 0.017(2) 0.039(3) 0.008(2) 0.009(2) 0.005(2)
O(101) 0.031(3) 0.028(2) 0.039(3) 0.002(2) -0.004(2) -0.003(2)
O(102) 0.042(3) 0.019(2) 0.047(3) 0.009(2) -0.005(2) 0.002(2)
O(103) 0.054(3) 0.026(2) 0.037(3) 0.000(2) -0.016(2) -0.001(2)
O(104) 0.041(3) 0.027(2) 0.040(3) 0.002(2) -0.004(2) 0.004(2)
O(201) 0.051(3) 0.021(2) 0.044(3) 0.002(2) -0.011(2) 0.005(2)
O(202) 0.042(3) 0.025(2) 0.035(3) -0.008(2) -0.009(2) 0.005(2)
O(203) 0.043(3) 0.034(3) 0.058(3) 0.006(2) -0.006(3) -0.009(2)
O(204) 0.063(4) 0.031(3) 0.044(3) 0.006(3) 0.002(3) 0.003(2)
O(301) 0.046(3) 0.059(3) 0.070(4) 0.001(3) 0.007(3) 0.016(3)
O(302) 0.063(4) 0.111(5) 0.053(4) 0.036(3) 0.005(3) 0.008(4)
O(303) 0.084(5) 0.093(5) 0.083(5) -0.029(4) 0.010(4) -0.011(4)
N(11) 0.048(4) 0.026(3) 0.035(3) 0.001(3) 0.009(3) 0.009(3)
N(12) 0.041(3) 0.021(3) 0.029(3) 0.006(3) -0.007(3) -0.005(2)
N(21) 0.031(3) 0.023(3) 0.047(4) 0.000(3) 0.004(3) -0.003(3)
N(22) 0.032(3) 0.023(3) 0.045(4) -0.001(3) -0.009(3) 0.001(3)
N(101) 0.041(3) 0.019(3) 0.025(3) -0.003(3) -0.010(3) 0.002(2)
N(201) 0.036(3) 0.028(3) 0.036(3) 0.010(3) -0.005(3) 0.001(3)
N(301) 0.044(4) 0.041(4) 0.063(5) 0.000(3) -0.006(4) 0.010(3)
C(1) 0.071(6) 0.028(4) 0.051(5) -0.006(4) 0.008(4) 0.005(4)
C(2) 0.087(6) 0.042(5) 0.050(5) -0.009(4) 0.038(4) -0.001(4)
C(3) 0.071(6) 0.040(4) 0.033(4) 0.010(4) 0.012(4) -0.006(4)
C(4) 0.065(5) 0.019(3) 0.031(4) 0.002(3) 0.009(4) -0.001(3)
C(5) 0.039(4) 0.023(3) 0.030(4) 0.002(3) 0.002(3) 0.005(3)
C(6) 0.027(4) 0.026(3) 0.027(4) 0.007(3) 0.002(3) 0.002(3)
C(7) 0.042(4) 0.018(3) 0.030(4) 0.003(3) 0.000(3) 0.001(3)
C(8) 0.048(5) 0.028(4) 0.028(4) -0.002(3) -0.007(3) 0.005(3)
C(9) 0.039(4) 0.035(4) 0.031(4) -0.001(3) 0.010(3) -0.004(3)
C(10) 0.059(5) 0.024(4) 0.030(4) 0.001(4) 0.004(4) -0.004(3)
C(11) 0.118(8) 0.038(5) 0.058(5) 0.012(5) 0.037(5) -0.005(4)
C(12) 0.056(5) 0.031(4) 0.040(4) 0.002(4) 0.008(4) 0.008(3)
C(21) 0.041(4) 0.024(4) 0.050(5) 0.009(3) 0.008(4) 0.003(3)
C(22) 0.043(5) 0.045(4) 0.048(5) 0.012(4) 0.002(4) 0.010(4)
C(23) 0.036(4) 0.035(4) 0.051(5) 0.007(3) 0.000(4) 0.016(4)
C(24) 0.023(4) 0.026(4) 0.064(5) 0.000(3) -0.004(4) 0.009(4)
C(25) 0.026(4) 0.029(4) 0.046(4) 0.004(3) 0.001(3) 0.008(3)
C(26) 0.029(4) 0.020(3) 0.047(4) -0.001(3) -0.009(3) -0.004(3)
C(27) 0.032(4) 0.030(4) 0.050(5) 0.002(3) -0.006(4) 0.007(3)
C(28) 0.040(5) 0.022(4) 0.062(5) 0.004(3) -0.006(4) -0.006(4)
C(29) 0.050(5) 0.035(4) 0.047(5) 0.000(4) 0.006(4) -0.002(4)
C(30) 0.046(5) 0.022(4) 0.040(4) 0.001(3) -0.002(4) 0.001(3)
C(31) 0.055(5) 0.048(5) 0.059(5) 0.008(4) 0.009(4) 0.020(4)
C(32) 0.054(5) 0.038(4) 0.073(6) 0.008(4) 0.001(5) -0.008(4)
C(101) 0.034(4) 0.034(4) 0.036(4) 0.005(3) 0.010(3) 0.007(3)
C(102) 0.040(4) 0.023(4) 0.038(4) 0.004(3) -0.005(3) 0.005(3)
C(103) 0.033(4) 0.030(4) 0.031(4) 0.007(3) 0.000(3) 0.004(3)
C(104) 0.056(5) 0.039(4) 0.035(4) 0.012(4) -0.002(4) 0.007(3)
C(105) 0.032(4) 0.033(4) 0.041(4) 0.002(3) -0.003(3) -0.001(3)
C(106) 0.046(5) 0.026(4) 0.046(4) 0.010(3) -0.003(4) -0.002(3)
C(107) 0.025(4) 0.034(4) 0.025(4) 0.010(3) -0.004(3) -0.002(3)
C(108) 0.040(4) 0.027(3) 0.021(3) 0.008(3) 0.005(3) 0.001(3)
C(109) 0.031(4) 0.022(3) 0.029(4) -0.003(3) -0.008(3) -0.002(3)
C(110) 0.031(4) 0.032(4) 0.029(4) 0.009(3) -0.006(3) 0.001(3)
C(111) 0.041(4) 0.023(3) 0.027(4) 0.005(3) -0.003(3) -0.002(3)
C(112) 0.038(4) 0.026(4) 0.034(4) 0.005(3) -0.006(3) 0.005(3)
C(201) 0.041(4) 0.029(4) 0.030(4) 0.009(3) 0.007(3) 0.001(3)
C(202) 0.051(5) 0.039(4) 0.019(3) 0.014(4) 0.004(3) 0.010(3)
C(203) 0.037(4) 0.043(4) 0.027(4) 0.009(4) -0.005(3) -0.003(3)
C(204) 0.047(5) 0.045(4) 0.049(5) 0.011(4) 0.000(4) 0.000(4)
C(205) 0.098(7) 0.052(5) 0.048(5) 0.037(4) 0.011(5) 0.025(4)
C(206) 0.053(5) 0.072(6) 0.064(6) 0.022(4) -0.028(4) -0.030(5)
C(207) 0.036(4) 0.028(4) 0.044(4) 0.007(3) -0.001(4) 0.004(3)
C(208) 0.057(5) 0.038(4) 0.037(4) 0.024(4) -0.011(4) 0.000(3)
C(209) 0.063(5) 0.037(4) 0.029(4) 0.015(4) -0.010(4) 0.007(3)
C(210) 0.059(5) 0.067(5) 0.039(5) 0.031(4) -0.010(4) -0.004(4)
C(211) 0.052(5) 0.041(4) 0.034(4) 0.011(4) -0.011(4) -0.010(4)
C(212) 0.030(4) 0.040(4) 0.049(5) 0.009(3) -0.017(4) -0.007(4)
C(301) 0.033(4) 0.024(3) 0.029(4) -0.001(3) 0.002(3) -0.001(3)
C(302) 0.047(5) 0.019(3) 0.028(4) -0.003(3) -0.011(3) 0.004(3)
C(303) 0.045(5) 0.026(4) 0.030(4) 0.001(3) 0.001(3) 0.002(3)
C(304) 0.055(5) 0.035(4) 0.030(4) 0.009(4) 0.005(4) 0.006(3)
C(305) 0.055(5) 0.026(4) 0.029(4) 0.007(3) -0.006(4) 0.001(3)
C(306) 0.047(5) 0.024(3) 0.024(4) 0.004(3) -0.007(3) 0.001(3)
C(307) 0.043(5) 0.051(5) 0.044(5) 0.003(4) 0.003(4) 0.011(4)
C(308) 0.067(6) 0.058(5) 0.033(4) 0.016(4) 0.002(4) 0.013(4)
C(401) 0.089(7) 0.047(5) 0.046(5) 0.017(5) 0.003(5) 0.002(4)
C(402) 0.135(10) 0.094(8) 0.090(8) 0.045(7) 0.022(7) 0.011(6)

loop_
_atom_type_symbol
_atom_type_description
_atom_type_scat_dispersion_real
_atom_type_scat_dispersion_imag
_atom_type_scat_source
C C 0.003 0.002
;International Tables for Crystallography
(1992, Vol. C, Tables 4.2.6.8 and 6.1.1.1)
;
H H 0.000 0.000
;International Tables for Crystallography
(1992, Vol. C, Table 6.1.1.2)
;
N N 0.006 0.003
;International Tables for Crystallography
(1992, Vol. C, Tables 4.2.6.8 and 6.1.1.1)
;
O O 0.011 0.006
;International Tables for Crystallography
(1992, Vol. C, Tables 4.2.6.8 and 6.1.1.1)
;
Cu Cu 0.320 1.265
;International Tables for Crystallography
(1992, Vol. C, Tables 4.2.6.8 and 6.1.1.1)
;
Cl Cl 0.148 0.159
;International Tables for Crystallography
(1992, Vol. C, Tables 4.2.6.8 and 6.1.1.1)
;

loop_
_geom_angle_atom_site_label_1
_geom_angle_atom_site_label_2
_geom_angle_atom_site_label_3
_geom_angle
_geom_angle_publ_flag
O(1) Cu(1) O(102) 94.8(2) yes
O(1) Cu(1) O(202) 92.8(2) yes
O(1) Cu(1) N(11) 97.7(2) yes
O(1) Cu(1) N(12) 176.0(2) yes
O(102) Cu(1) O(202) 115.1(2) yes
O(102) Cu(1) N(11) 119.5(2) yes
O(102) Cu(1) N(12) 89.2(2) yes
O(202) Cu(1) N(11) 123.0(2) yes
O(202) Cu(1) N(12) 86.4(2) yes
N(11) Cu(1) N(12) 79.6(2) yes
O(1) Cu(2) O(101) 94.8(2) yes
O(1) Cu(2) O(201) 95.5(2) yes
O(1) Cu(2) N(21) 94.3(2) yes
O(1) Cu(2) N(22) 173.8(2) yes
O(101) Cu(2) O(201) 105.9(2) yes
O(101) Cu(2) N(21) 99.3(2) yes
O(101) Cu(2) N(22) 82.0(2) yes
O(201) Cu(2) N(21) 152.0(2) yes
O(201) Cu(2) N(22) 90.6(2) yes
N(21) Cu(2) N(22) 80.9(2) yes
Cu(1) O(1) Cu(2) 114.4(2) yes
Cu(2) O(101) C(101) 125.0(4) yes
Cu(1) O(102) C(101) 125.8(4) yes
Cu(2) O(201) C(201) 126.7(4) yes
Cu(1) O(202) C(201) 127.5(4) yes
Cu(1) N(11) C(1) 127.6(5) yes
Cu(1) N(11) C(5) 115.1(5) yes
C(1) N(11) C(5) 117.3(6) yes
Cu(1) N(12) C(6) 117.9(4) yes
Cu(1) N(12) C(10) 123.5(4) yes
C(6) N(12) C(10) 118.5(5) yes
Cu(2) N(21) C(21) 127.1(4) yes
Cu(2) N(21) C(25) 114.1(5) yes
C(21) N(21) C(25) 118.8(6) yes
Cu(2) N(22) C(26) 113.1(4) yes
Cu(2) N(22) C(30) 125.1(4) yes
C(26) N(22) C(30) 118.4(6) yes
C(102) N(101) C(103) 125.6(5) yes
C(102) N(101) C(302) 117.2(5) yes
C(103) N(101) C(302) 117.0(5) yes
C(202) N(201) C(203) 124.9(6) yes
C(202) N(201) C(306) 116.5(5) yes
C(203) N(201) C(306) 118.2(5) yes
O(301) N(301) O(302) 121.4(6) yes
O(301) N(301) O(303) 119.0(7) yes
O(302) N(301) O(303) 119.6(7) yes
N(11) C(1) C(2) 124.0(7) yes
C(1) C(2) C(3) 119.6(7) yes
C(2) C(3) C(4) 116.9(7) yes
C(2) C(3) C(11) 122.2(7) yes
C(4) C(3) C(11) 120.9(7) yes
C(3) C(4) C(5) 120.5(6) yes
N(11) C(5) C(4) 121.6(6) yes
N(11) C(5) C(6) 113.6(6) yes
C(4) C(5) C(6) 124.8(6) yes
N(12) C(6) C(5) 113.7(5) yes
N(12) C(6) C(7) 122.0(6) yes
C(5) C(6) C(7) 124.3(6) yes
C(6) C(7) C(8) 119.7(6) yes
C(7) C(8) C(9) 117.2(6) yes
C(7) C(8) C(12) 122.0(6) yes
C(9) C(8) C(12) 120.8(7) yes
C(8) C(9) C(10) 119.8(6) yes
N(12) C(10) C(9) 122.7(6) yes
N(21) C(21) C(22) 122.3(6) yes
C(21) C(22) C(23) 120.7(7) yes
C(22) C(23) C(24) 116.5(7) yes
C(22) C(23) C(31) 121.7(7) yes
C(24) C(23) C(31) 121.8(7) yes
C(23) C(24) C(25) 121.1(6) yes
N(21) C(25) C(24) 120.4(6) yes
N(21) C(25) C(26) 114.1(6) yes
C(24) C(25) C(26) 125.5(6) yes
N(22) C(26) C(25) 115.0(6) yes
N(22) C(26) C(27) 120.6(7) yes
C(25) C(26) C(27) 124.0(7) yes
C(26) C(27) C(28) 120.8(7) yes
C(27) C(28) C(29) 116.7(7) yes
C(27) C(28) C(32) 121.5(7) yes
C(29) C(28) C(32) 121.7(7) yes
C(28) C(29) C(30) 119.8(7) yes
N(22) C(30) C(29) 123.4(7) yes
O(101) C(101) O(102) 125.5(6) yes
O(101) C(101) C(107) 117.3(6) yes
O(102) C(101) C(107) 116.8(6) yes
O(103) C(102) N(101) 119.4(6) yes
O(103) C(102) C(111) 123.6(6) yes
N(101) C(102) C(111) 117.0(5) yes
O(104) C(103) N(101) 119.8(6) yes
O(104) C(103) C(109) 122.5(6) yes
N(101) C(103) C(109) 117.7(5) yes
C(101) C(107) C(104) 104.2(5) yes
C(101) C(107) C(108) 112.1(5) yes
C(101) C(107) C(112) 112.6(5) yes
C(104) C(107) C(108) 109.3(5) yes
C(104) C(107) C(112) 108.8(5) yes
C(108) C(107) C(112) 109.7(5) yes
C(107) C(108) C(109) 115.6(5) yes
C(103) C(109) C(105) 107.9(5) yes
C(103) C(109) C(108) 109.9(6) yes
C(103) C(109) C(110) 109.7(5) yes
C(105) C(109) C(108) 109.7(5) yes
C(105) C(109) C(110) 111.4(6) yes
C(108) C(109) C(110) 108.3(5) yes
C(109) C(110) C(111) 110.6(5) yes
C(102) C(111) C(106) 108.6(5) yes
C(102) C(111) C(110) 108.3(5) yes
C(102) C(111) C(112) 110.3(6) yes
C(106) C(111) C(110) 111.3(6) yes
C(106) C(111) C(112) 109.1(5) yes
C(110) C(111) C(112) 109.4(5) yes
C(107) C(112) C(111) 117.0(5) yes
O(201) C(201) O(202) 125.3(6) yes
O(201) C(201) C(207) 115.7(6) yes
O(202) C(201) C(207) 118.8(6) yes
O(204) C(202) N(201) 118.5(7) yes
O(204) C(202) C(209) 123.7(6) yes
N(201) C(202) C(209) 117.7(6) yes
O(203) C(203) N(201) 119.2(6) yes
O(203) C(203) C(211) 122.7(6) yes
N(201) C(203) C(211) 118.1(6) yes
C(201) C(207) C(204) 103.0(6) yes
C(201) C(207) C(208) 112.0(5) yes
C(201) C(207) C(212) 113.4(6) yes
C(204) C(207) C(208) 109.3(6) yes
C(204) C(207) C(212) 108.9(6) yes
C(208) C(207) C(212) 109.8(6) yes
C(207) C(208) C(209) 116.8(6) yes
C(202) C(209) C(205) 108.4(6) yes
C(202) C(209) C(208) 109.1(5) yes
C(202) C(209) C(210) 108.5(6) yes
C(205) C(209) C(208) 108.8(6) yes
C(205) C(209) C(210) 112.9(6) yes
C(208) C(209) C(210) 109.2(6) yes
C(209) C(210) C(211) 111.3(6) yes
C(203) C(211) C(206) 108.7(6) yes
C(203) C(211) C(210) 108.7(6) yes
C(203) C(211) C(212) 110.0(6) yes
C(206) C(211) C(210) 110.7(6) yes
C(206) C(211) C(212) 109.7(6) yes
C(210) C(211) C(212) 108.9(6) yes
C(207) C(212) C(211) 116.8(6) yes
C(302) C(301) C(306) 119.1(6) yes
N(101) C(302) C(301) 120.6(6) yes
N(101) C(302) C(303) 116.6(6) yes
C(301) C(302) C(303) 122.8(6) yes
C(302) C(303) C(304) 116.1(7) yes
C(302) C(303) C(307) 122.9(6) yes
C(304) C(303) C(307) 121.0(7) yes
C(303) C(304) C(305) 122.6(7) yes
C(304) C(305) C(306) 118.7(6) yes
C(304) C(305) C(308) 120.0(7) yes
C(306) C(305) C(308) 121.2(7) yes
N(201) C(306) C(301) 120.2(6) yes
N(201) C(306) C(305) 119.1(6) yes
C(301) C(306) C(305) 120.7(7) yes
Cl(1) C(401) Cl(2) 112.3(4) yes
Cl(3) C(402) Cl(4) 115.3(7) yes

loop_
_geom_bond_atom_site_label_1
_geom_bond_atom_site_label_2
_geom_bond_distance
_geom_bond_publ_flag
Cu(1) O(1) 1.907(4) yes
Cu(1) O(102) 2.059(5) yes
Cu(1) O(202) 2.087(4) yes
Cu(1) N(11) 2.042(6) yes
Cu(1) N(12) 1.965(5) yes
Cu(2) O(1) 1.905(4) yes
Cu(2) O(101) 2.173(4) yes
Cu(2) O(201) 1.981(4) yes
Cu(2) N(21) 2.014(6) yes
Cu(2) N(22) 1.987(5) yes
Cl(1) C(401) 1.763(8) yes
Cl(2) C(401) 1.721(9) yes
Cl(3) C(402) 1.69(1) yes
Cl(4) C(402) 1.62(1) yes
O(101) C(101) 1.257(7) yes
O(102) C(101) 1.263(8) yes
O(103) C(102) 1.218(7) yes
O(104) C(103) 1.215(7) yes
O(201) C(201) 1.269(8) yes
O(202) C(201) 1.250(7) yes
O(203) C(203) 1.229(8) yes
O(204) C(202) 1.222(8) yes
O(301) N(301) 1.228(8) yes
O(302) N(301) 1.233(8) yes
O(303) N(301) 1.255(8) yes
O(401) C(403) 1.09(1) yes
N(11) C(1) 1.330(10) yes
N(11) C(5) 1.348(8) yes
N(12) C(6) 1.342(8) yes
N(12) C(10) 1.342(9) yes
N(21) C(21) 1.322(9) yes
N(21) C(25) 1.366(8) yes
N(22) C(26) 1.375(9) yes
N(22) C(30) 1.319(9) yes
N(101) C(102) 1.413(8) yes
N(101) C(103) 1.394(8) yes
N(101) C(302) 1.455(8) yes
N(201) C(202) 1.413(8) yes
N(201) C(203) 1.395(8) yes
N(201) C(306) 1.448(9) yes
C(1) C(2) 1.38(1) yes
C(2) C(3) 1.38(1) yes
C(3) C(4) 1.39(1) yes
C(3) C(11) 1.52(1) yes
C(4) C(5) 1.402(9) yes
C(5) C(6) 1.483(9) yes
C(6) C(7) 1.401(9) yes
C(7) C(8) 1.401(10) yes
C(8) C(9) 1.393(9) yes
C(8) C(12) 1.493(9) yes
C(9) C(10) 1.388(9) yes
C(21) C(22) 1.39(1) yes
C(22) C(23) 1.381(10) yes
C(23) C(24) 1.39(1) yes
C(23) C(31) 1.49(1) yes
C(24) C(25) 1.392(10) yes
C(25) C(26) 1.441(10) yes
C(26) C(27) 1.387(10) yes
C(27) C(28) 1.39(1) yes
C(28) C(29) 1.41(1) yes
C(28) C(32) 1.51(1) yes
C(29) C(30) 1.37(1) yes
C(101) C(107) 1.538(9) yes
C(102) C(111) 1.530(9) yes
C(103) C(109) 1.529(9) yes
C(104) C(107) 1.542(10) yes
C(105) C(109) 1.536(9) yes
C(106) C(111) 1.518(9) yes
C(107) C(108) 1.535(9) yes
C(107) C(112) 1.535(9) yes
C(108) C(109) 1.545(9) yes
C(109) C(110) 1.526(9) yes
C(110) C(111) 1.527(9) yes
C(111) C(112) 1.553(10) yes
C(201) C(207) 1.530(10) yes
C(202) C(209) 1.52(1) yes
C(203) C(211) 1.51(1) yes
C(204) C(207) 1.55(1) yes
C(205) C(209) 1.52(1) yes
C(206) C(211) 1.525(10) yes
C(207) C(208) 1.531(10) yes
C(207) C(212) 1.542(9) yes
C(208) C(209) 1.54(1) yes
C(209) C(210) 1.522(10) yes
C(210) C(211) 1.52(1) yes
C(211) C(212) 1.53(1) yes
C(301) C(302) 1.363(10) yes
C(301) C(306) 1.392(9) yes
C(302) C(303) 1.406(10) yes
C(303) C(304) 1.402(10) yes
C(303) C(307) 1.50(1) yes
C(304) C(305) 1.38(1) yes
C(305) C(306) 1.390(10) yes
C(305) C(308) 1.520(10) yes
